data_4504190
loop_
_publ_author_name
'Wang, Xian-Wen'
'Han, Lei'
'Cai, Tie-Jun'
'Zheng, Yue-Qing'
'Chen, Jing-Zhong'
'Deng, Qian'

_publ_section_title
;
 A Novel Chiral Doubly Folded Interpenetrating 3D Metal-Organic
 Framework Based on the Flexible Zwitterionic Ligand
;
_journal_issue 6
_journal_name_full 'Crystal Growth &amp; Design'
_journal_page_first 1027
_journal_paper_doi 10.1021/cg060922z
_journal_volume 7
_journal_year 2007
_chemical_formula_moiety 'C7 H7 Cl N2 O4 Pb'
_chemical_formula_sum 'C7 H7 Cl N2 O4 Pb'
_chemical_formula_weight 425.79
_chemical_name_systematic
; 
 ? 
;
_space_group_IT_number 98
_symmetry_cell_setting tetragonal
_symmetry_space_group_name_Hall 'I 4bw 2bw'
_symmetry_space_group_name_H-M 'I 41 2 2'
_atom_sites_solution_hydrogens geom
_atom_sites_solution_primary direct
_atom_sites_solution_secondary difmap
_audit_creation_method SHELXL-97
_cell_angle_alpha 90.00
_cell_angle_beta 90.00
_cell_angle_gamma 90.00
_cell_formula_units_Z 8
_cell_length_a 11.9666(17)
_cell_length_b 11.9666(17)
_cell_length_c 15.485(3)
_cell_measurement_reflns_used 500
_cell_measurement_temperature 293(2)
_cell_measurement_theta_max 27.5
_cell_measurement_theta_min 0.90
_cell_volume 2217.4(6)
_computing_cell_refinement 'SAINT (Bruker, 2004)'
_computing_data_collection 'SMART (Bruker, 2004)'
_computing_data_reduction SAINT
_computing_molecular_graphics SHELXTL
_computing_publication_material SHELXTL
_computing_structure_refinement 'SHELXL-97 (Sheldrick, 1997)'
_computing_structure_solution 'SHELXS-97 (Sheldrick, 1997)'
_diffrn_ambient_temperature 293(2)
_diffrn_detector_area_resol_mean 8.35
_diffrn_measured_fraction_theta_full 0.996
_diffrn_measured_fraction_theta_max 0.996
_diffrn_measurement_device_type
;   
BRUKER SMART Apex II CCD
;
_diffrn_measurement_method '\w scans'
_diffrn_radiation_monochromator graphite
_diffrn_radiation_source 'fine-focus sealed tube'
_diffrn_radiation_type MoK\a
_diffrn_radiation_wavelength 0.71073
_diffrn_reflns_av_R_equivalents 0.0558
_diffrn_reflns_av_sigmaI/netI 0.0338
_diffrn_reflns_limit_h_max 15
_diffrn_reflns_limit_h_min -15
_diffrn_reflns_limit_k_max 13
_diffrn_reflns_limit_k_min -15
_diffrn_reflns_limit_l_max 20
_diffrn_reflns_limit_l_min -19
_diffrn_reflns_number 10476
_diffrn_reflns_theta_full 27.48
_diffrn_reflns_theta_max 27.48
_diffrn_reflns_theta_min 3.40
_diffrn_standards_decay_% 0
_diffrn_standards_interval_count none
_diffrn_standards_number 0
_exptl_absorpt_coefficient_mu 15.453
_exptl_absorpt_correction_T_max 0.096
_exptl_absorpt_correction_T_min 0.064
_exptl_absorpt_correction_type multi-scan
_exptl_absorpt_process_details 'SADABS (Sheldrick, 1996)'
_exptl_crystal_colour colorless
_exptl_crystal_density_diffrn 2.551
_exptl_crystal_density_method 'not measured'
_exptl_crystal_description block
_exptl_crystal_F_000 1552
_exptl_crystal_size_max 0.20
_exptl_crystal_size_mid 0.16
_exptl_crystal_size_min 0.15
_refine_diff_density_max 1.248
_refine_diff_density_min -1.020
_refine_diff_density_rms 0.135
_refine_ls_abs_structure_details 'Flack H D (1983), Acta Cryst. A39, 876-881'
_refine_ls_abs_structure_Flack -0.003(17)
_refine_ls_extinction_coef 0.00065(9)
_refine_ls_extinction_expression Fc^*^=kFc[1+0.001xFc^2^\l^3^/sin(2\q)]^-1/4^
_refine_ls_extinction_method SHELXL
_refine_ls_goodness_of_fit_ref 1.166
_refine_ls_hydrogen_treatment constr
_refine_ls_matrix_type full
_refine_ls_number_parameters 71
_refine_ls_number_reflns 1278
_refine_ls_number_restraints 0
_refine_ls_restrained_S_all 1.166
_refine_ls_R_factor_all 0.0215
_refine_ls_R_factor_gt 0.0204
_refine_ls_shift/su_max 0.001
_refine_ls_shift/su_mean 0.000
_refine_ls_structure_factor_coef Fsqd
_refine_ls_weighting_details 'calc w=1/[\s^2^(Fo^2^)+(0.0000P)^2^+13.7441P] where P=(Fo^2^+2Fc^2^)/3'
_refine_ls_weighting_scheme calc
_refine_ls_wR_factor_gt 0.0514
_refine_ls_wR_factor_ref 0.0518
_reflns_number_gt 1228
_reflns_number_total 1278
_reflns_threshold_expression >2sigma(I)
_cod_data_source_file cg060922zsi20061217_105630.cif
_cod_data_source_block shx97
_cod_original_sg_symbol_H-M I4(1)22
_cod_database_code 4504190

loop_
_symmetry_equiv_pos_as_xyz
'x, y, z'
'-y, x+1/2, z+1/4'
'-x+1/2, -y+1/2, z+1/2'
'y+1/2, -x, z+3/4'
'x, -y+1/2, -z+1/4'
'y+1/2, x+1/2, -z+1/2'
'-x+1/2, y, -z+3/4'
'-y, -x, -z'
'x+1/2, y+1/2, z+1/2'
'-y+1/2, x+1, z+3/4'
'-x+1, -y+1, z+1'
'y+1, -x+1/2, z+5/4'
'x+1/2, -y+1, -z+3/4'
'y+1, x+1, -z+1'
'-x+1, y+1/2, -z+5/4'
'-y+1/2, -x+1/2, -z+1/2'

loop_
_atom_site_label
_atom_site_type_symbol
_atom_site_fract_x
_atom_site_fract_y
_atom_site_fract_z
_atom_site_U_iso_or_equiv
_atom_site_adp_type
_atom_site_occupancy
_atom_site_symmetry_multiplicity
_atom_site_calc_flag
_atom_site_refinement_flags
Pb1 Pb 0.218898(17) -0.218898(17) 0.0000 0.02132(11) Uani 1 2 d S
Cl1 Cl 0.4062(3) -0.2500 0.1250 0.126(3) Uani 1 2 d S
O1 O 0.2081(5) -0.0143(4) 0.0464(3) 0.0443(14) Uani 1 1 d .
O2 O 0.1308(4) -0.1280(4) 0.1409(2) 0.0284(9) Uani 1 1 d .
C1 C 0.1644(6) -0.0332(5) 0.1170(4) 0.0236(12) Uani 1 1 d .
C2 C 0.1489(6) 0.0590(5) 0.1824(4) 0.0281(14) Uani 1 1 d .
H2 H 0.0702 0.0651 0.1966 0.034 Uiso 1 1 calc R
H1 H 0.1888 0.0397 0.2348 0.034 Uiso 1 1 calc R
C3 C 0.2986(6) 0.1976(7) 0.1411(4) 0.0284(13) Uani 1 1 d .
H3 H 0.3610 0.1544 0.1540 0.034 Uiso 1 1 calc R
C4 C 0.1238(7) 0.2500 0.1250 0.0219(19) Uani 1 2 d S
H4 H 0.0461 0.2500 0.1250 0.026 Uiso 1 2 calc SR
N1 N 0.1887(4) 0.1669(5) 0.1514(3) 0.0211(11) Uani 1 1 d .

loop_
_atom_site_aniso_label
_atom_site_aniso_U_11
_atom_site_aniso_U_22
_atom_site_aniso_U_33
_atom_site_aniso_U_23
_atom_site_aniso_U_13
_atom_site_aniso_U_12
Pb1 0.02284(13) 0.02284(13) 0.01827(15) 0.00131(9) 0.00131(9) 0.00114(11)
Cl1 0.0270(15) 0.293(9) 0.0587(19) 0.073(3) 0.000 0.000
O1 0.077(4) 0.021(2) 0.035(3) -0.005(2) 0.018(3) -0.005(3)
O2 0.038(3) 0.014(3) 0.0332(19) 0.0019(19) 0.001(2) -0.0022(16)
C1 0.032(3) 0.015(3) 0.024(3) 0.003(2) -0.003(3) 0.004(2)
C2 0.041(4) 0.018(3) 0.025(3) 0.004(2) 0.004(3) -0.007(3)
C3 0.018(3) 0.031(5) 0.036(3) 0.003(3) -0.001(3) 0.003(2)
C4 0.022(4) 0.018(5) 0.025(4) -0.005(3) 0.000 0.000
N1 0.026(3) 0.012(2) 0.025(2) -0.002(2) 0.0031(19) -0.003(2)

loop_
_atom_type_symbol
_atom_type_description
_atom_type_scat_dispersion_real
_atom_type_scat_dispersion_imag
_atom_type_scat_source
C C 0.0033 0.0016 'International Tables Vol C Tables 4.2.6.8 and 6.1.1.4'
H H 0.0000 0.0000 'International Tables Vol C Tables 4.2.6.8 and 6.1.1.4'
Cl Cl 0.1484 0.1585 'International Tables Vol C Tables 4.2.6.8 and 6.1.1.4'
N N 0.0061 0.0033 'International Tables Vol C Tables 4.2.6.8 and 6.1.1.4'
O O 0.0106 0.0060 'International Tables Vol C Tables 4.2.6.8 and 6.1.1.4'
Pb Pb -3.3944 10.1111 'International Tables Vol C Tables 4.2.6.8 and 6.1.1.4'

loop_
_geom_angle_atom_site_label_1
_geom_angle_atom_site_label_2
_geom_angle_atom_site_label_3
_geom_angle
_geom_angle_site_symmetry_1
_geom_angle_site_symmetry_3
O1 Pb1 O1 89.0(3) . 8
O1 Pb1 O2 80.20(16) . 8
O1 Pb1 O2 49.95(14) 8 8
O1 Pb1 O2 49.95(14) . .
O1 Pb1 O2 80.20(16) 8 .
O2 Pb1 O2 110.47(16) 8 .
O1 Pb1 O2 80.59(15) . 4_554
O1 Pb1 O2 116.97(14) 8 4_554
O2 Pb1 O2 67.02(18) 8 4_554
O2 Pb1 O2 128.48(8) . 4_554
O1 Pb1 O2 116.97(14) . 5_545
O1 Pb1 O2 80.59(15) 8 5_545
O2 Pb1 O2 128.48(8) 8 5_545
O2 Pb1 O2 67.02(18) . 5_545
O2 Pb1 O2 156.5(2) 4_554 5_545
O1 Pb1 Cl1 88.59(14) . .
O1 Pb1 Cl1 155.26(11) 8 .
O2 Pb1 Cl1 152.84(11) 8 .
O2 Pb1 Cl1 79.42(10) . .
O2 Pb1 Cl1 86.86(10) 4_554 .
O2 Pb1 Cl1 78.64(10) 5_545 .
O1 Pb1 Cl1 155.26(11) . 4_554
O1 Pb1 Cl1 88.59(14) 8 4_554
O2 Pb1 Cl1 79.42(10) 8 4_554
O2 Pb1 Cl1 152.84(11) . 4_554
O2 Pb1 Cl1 78.64(10) 4_554 4_554
O2 Pb1 Cl1 86.86(10) 5_545 4_554
Cl1 Pb1 Cl1 103.49(4) . 4_554
Pb1 Cl1 Pb1 82.66(8) . 2_545
C1 O1 Pb1 95.4(4) . .
C1 O2 Pb1 90.1(4) . .
C1 O2 Pb1 132.0(4) . 2_545
Pb1 O2 Pb1 94.66(12) . 2_545
O1 C1 O2 124.1(6) . .
O1 C1 C2 120.9(6) . .
O2 C1 C2 115.0(5) . .
N1 C2 C1 112.7(5) . .
N1 C2 H2 109.1 . .
C1 C2 H2 109.1 . .
N1 C2 H1 109.1 . .
C1 C2 H1 109.1 . .
H2 C2 H1 107.8 . .
C3 C3 N1 106.9(4) 5 .
C3 C3 H3 126.5 5 .
N1 C3 H3 126.5 . .
N1 C4 N1 108.3(8) 5 .
N1 C4 H4 125.8 5 .
N1 C4 H4 125.8 . .
C4 N1 C3 108.9(5) . .
C4 N1 C2 125.0(6) . .
C3 N1 C2 126.0(6) . .

loop_
_geom_bond_atom_site_label_1
_geom_bond_atom_site_label_2
_geom_bond_distance
_geom_bond_site_symmetry_2
Pb1 O1 2.555(5) .
Pb1 O1 2.555(5) 8
Pb1 O2 2.655(4) 8
Pb1 O2 2.655(4) .
Pb1 O2 2.706(4) 4_554
Pb1 O2 2.706(4) 5_545
Pb1 Cl1 2.985(2) .
Pb1 Cl1 2.985(2) 4_554
Cl1 Pb1 2.985(2) 2_545
O1 C1 1.233(7) .
O2 C1 1.260(8) .
O2 Pb1 2.706(4) 2_545
C1 C2 1.510(8) .
C2 N1 1.457(8) .
C2 H2 0.9700 .
C2 H1 0.9700 .
C3 C3 1.350(15) 5
C3 N1 1.374(9) .
C3 H3 0.9300 .
C4 N1 1.327(8) 5
C4 N1 1.327(8) .
C4 H4 0.9300 .
